data_4507015
loop_
_publ_author_name
'Sahoo, Pathik'
'Dastidar, Parthasarathi'

_publ_section_title
;
 Secondary Ammonium Dicarboxylate (SAD)---A Supramolecular Synthon in
 Designing Low Molecular Weight Gelators Derived from Azo-Dicarboxylates
;
_journal_issue 12
_journal_name_full 'Crystal Growth &amp; Design'
_journal_page_first 5917
_journal_paper_doi 10.1021/cg301245c
_journal_volume 12
_journal_year 2012
_chemical_absolute_configuration syn
_chemical_formula_moiety 'C14 H8 N2 O4, 2(C8 H20 N)'
_chemical_formula_sum 'C30 H48 N4 O4'
_chemical_formula_weight 528.72
_chemical_name_systematic
; 
 ? 
;
_space_group_IT_number 2
_symmetry_cell_setting triclinic
_symmetry_space_group_name_Hall '-P 1'
_symmetry_space_group_name_H-M 'P -1'
_atom_sites_solution_hydrogens geom
_atom_sites_solution_primary direct
_atom_sites_solution_secondary difmap
_audit_creation_method SHELXL-97
_cell_angle_alpha 98.503(14)
_cell_angle_beta 105.534(14)
_cell_angle_gamma 103.485(14)
_cell_formula_units_Z 1
_cell_length_a 8.568(10)
_cell_length_b 9.238(10)
_cell_length_c 10.972(12)
_cell_measurement_temperature 100(2)
_cell_volume 792.9(15)
_computing_cell_refinement 'BRUKER APEX II'
_computing_data_collection 'BRUKER APEX II'
_computing_data_reduction 'BRUKER APEX II'
_computing_molecular_graphics 'SHELXL-97, PLATON, MERCURY 2.2'
_computing_publication_material 'SHELXL-97, PLATON, MERCURY 2.2'
_computing_structure_refinement 'SHELXL-97 (Sheldrick, 1997)'
_computing_structure_solution 'SHELXS-97 (Sheldrick, 1990)'
_diffrn_ambient_temperature 100(2)
_diffrn_detector_area_resol_mean 3
_diffrn_measured_fraction_theta_full 0.992
_diffrn_measured_fraction_theta_max 0.992
_diffrn_measurement_device_type 'BRUKER CCD AREA DETECTOR'
_diffrn_measurement_method 'PHI-OMEGA SCAN'
_diffrn_radiation_monochromator graphite
_diffrn_radiation_source 'fine-focus sealed tube'
_diffrn_radiation_type MoK\a
_diffrn_radiation_wavelength 0.71073
_diffrn_reflns_av_R_equivalents 0.0210
_diffrn_reflns_av_sigmaI/netI 0.0265
_diffrn_reflns_limit_h_max 8
_diffrn_reflns_limit_h_min -8
_diffrn_reflns_limit_k_max 9
_diffrn_reflns_limit_k_min -9
_diffrn_reflns_limit_l_max 11
_diffrn_reflns_limit_l_min -11
_diffrn_reflns_number 3767
_diffrn_reflns_theta_full 21.00
_diffrn_reflns_theta_max 21.00
_diffrn_reflns_theta_min 1.98
_exptl_absorpt_coefficient_mu 0.074
_exptl_absorpt_correction_T_max 0.9826
_exptl_absorpt_correction_T_min 0.9826
_exptl_absorpt_correction_type multi-scan
_exptl_absorpt_process_details SADABS
_exptl_crystal_colour BROWN
_exptl_crystal_density_diffrn 1.107
_exptl_crystal_density_method 'not measured'
_exptl_crystal_description BLOCK
_exptl_crystal_F_000 288
_exptl_crystal_size_max 0.24
_exptl_crystal_size_mid 0.24
_exptl_crystal_size_min 0.24
_refine_diff_density_max 1.037
_refine_diff_density_min -0.225
_refine_diff_density_rms 0.081
_refine_ls_extinction_method none
_refine_ls_goodness_of_fit_ref 1.578
_refine_ls_hydrogen_treatment constr
_refine_ls_matrix_type full
_refine_ls_number_parameters 162
_refine_ls_number_reflns 1693
_refine_ls_number_restraints 2
_refine_ls_restrained_S_all 1.605
_refine_ls_R_factor_all 0.1303
_refine_ls_R_factor_gt 0.1186
_refine_ls_shift/su_max 0.000
_refine_ls_shift/su_mean 0.000
_refine_ls_structure_factor_coef Fsqd
_refine_ls_weighting_details 'calc w=1/[\s^2^(Fo^2^)+(0.1698P)^2^+0.1986P] where P=(Fo^2^+2Fc^2^)/3'
_refine_ls_weighting_scheme calc
_refine_ls_wR_factor_gt 0.3442
_refine_ls_wR_factor_ref 0.3589
_reflns_number_gt 1383
_reflns_number_total 1693
_reflns_threshold_expression >2sigma(I)
_cod_data_source_file cg301245c_si_003.cif
_cod_data_source_block 619dl_0m
_cod_depositor_comments
;
The following automatic conversions were performed:

'_symmetry_cell_setting' value 'TRICLINIC' changed to 'triclinic'
according to /home/saulius/struct/CIF-dictionaries/cif_core.dic
dictionary named 'cif_core.dic' version 2.4.2 from
2011-04-26.

'_exptl_absorpt_correction_type' value 'MULTI-SCAN'
changed to 'multi-scan' according to
/home/saulius/struct/CIF-dictionaries/cif_core.dic dictionary named
'cif_core.dic' version 2.4.2 from 2011-04-26.

Automatic conversion script
Id: cif_fix_values 1891 2012-01-12 08:04:46Z andrius 
;
_cod_original_sg_symbol_H-M P-1
_cod_database_code 4507015

loop_
_symmetry_equiv_pos_as_xyz
'x, y, z'
'-x, -y, -z'

loop_
_atom_site_label
_atom_site_type_symbol
_atom_site_fract_x
_atom_site_fract_y
_atom_site_fract_z
_atom_site_U_iso_or_equiv
_atom_site_adp_type
_atom_site_occupancy
_atom_site_symmetry_multiplicity
_atom_site_calc_flag
_atom_site_refinement_flags
O1 O 0.2102(6) 0.8168(5) 0.0311(4) 0.1010(17) Uani 1 1 d .
O2 O 0.4476(6) 0.9264(5) 0.1944(4) 0.0920(15) Uani 1 1 d .
C3 C 0.2988(8) 0.8381(6) 0.1450(6) 0.0679(16) Uani 1 1 d .
C4 C 0.2258(7) 0.7533(6) 0.2345(5) 0.0617(15) Uani 1 1 d .
C5 C 0.3036(8) 0.7879(7) 0.3655(6) 0.0790(18) Uani 1 1 d .
H5 H 0.4052 0.8649 0.4020 0.095 Uiso 1 1 calc R
C6 C 0.2314(11) 0.7084(9) 0.4448(6) 0.097(2) Uani 1 1 d .
H6 H 0.2831 0.7337 0.5343 0.116 Uiso 1 1 calc R
C7 C 0.0816(12) 0.5909(9) 0.3889(9) 0.105(3) Uani 1 1 d .
C8 C 0.0052(9) 0.5518(8) 0.2567(8) 0.097(2) Uani 1 1 d .
H8 H -0.0925 0.4705 0.2191 0.116 Uiso 1 1 calc R
C9 C 0.0760(8) 0.6353(7) 0.1807(6) 0.0775(18) Uani 1 1 d .
H9 H 0.0225 0.6123 0.0916 0.093 Uiso 1 1 calc R
N10 N -0.0293(13) 0.4770(11) 0.4448(7) 0.097(3) Uiso 0.73 1 d P
N10' N -0.075(2) 0.4382(19) 0.4813(19) 0.058(4) Uiso 0.27 1 d P
N11 N 0.2746(5) 0.0192(4) 0.8841(4) 0.0625(14) Uani 1 1 d .
H11A H 0.3792 0.0354 0.8768 0.075 Uiso 1 1 calc R
H11B H 0.2658 -0.0436 0.9388 0.075 Uiso 1 1 calc R
C12 C 0.2561(8) 0.1682(6) 0.9427(6) 0.0826(18) Uani 1 1 d .
H12A H 0.2451 0.2297 0.8782 0.099 Uiso 1 1 calc R
H12B H 0.1528 0.1491 0.9661 0.099 Uiso 1 1 calc R
C13 C 0.3997(7) 0.2557(6) 1.0593(6) 0.0824(18) Uani 1 1 d .
H13A H 0.5033 0.2749 1.0364 0.099 Uiso 1 1 calc R
H13B H 0.4105 0.1949 1.1245 0.099 Uiso 1 1 calc R
C14 C 0.3778(9) 0.4075(7) 1.1167(7) 0.102(2) Uani 1 1 d .
H14A H 0.3658 0.4673 1.0509 0.123 Uiso 1 1 calc R
H14B H 0.2742 0.3876 1.1395 0.123 Uiso 1 1 calc R
C15 C 0.5229(10) 0.5005(8) 1.2357(8) 0.128(3) Uani 1 1 d .
H15A H 0.5265 0.4480 1.3052 0.191 Uiso 1 1 calc R
H15B H 0.5071 0.5986 1.2613 0.191 Uiso 1 1 calc R
H15C H 0.6273 0.5138 1.2160 0.191 Uiso 1 1 calc R
C16 C 0.1494(9) -0.0594(8) 0.7541(6) 0.095(2) Uani 1 1 d .
H16A H 0.1620 0.0068 0.6944 0.114 Uiso 1 1 calc R
H16B H 0.1765 -0.1513 0.7230 0.114 Uiso 1 1 calc R
C17 C -0.0278(9) -0.1016(9) 0.7502(6) 0.112(3) Uani 1 1 d D
C18 C -0.1376(14) -0.1591(13) 0.6058(9) 0.181(4) Uiso 1 1 d D
C19 C -0.3101(19) -0.2363(18) 0.5964(16) 0.251(7) Uiso 1 1 d D

loop_
_atom_site_aniso_label
_atom_site_aniso_U_11
_atom_site_aniso_U_22
_atom_site_aniso_U_33
_atom_site_aniso_U_23
_atom_site_aniso_U_13
_atom_site_aniso_U_12
O1 0.121(4) 0.115(4) 0.077(3) 0.057(3) 0.040(3) 0.021(3)
O2 0.091(3) 0.108(3) 0.100(3) 0.049(2) 0.059(3) 0.025(3)
C3 0.076(4) 0.070(4) 0.082(4) 0.039(3) 0.051(3) 0.024(3)
C4 0.070(4) 0.064(3) 0.079(4) 0.038(3) 0.048(3) 0.029(3)
C5 0.098(4) 0.091(4) 0.076(4) 0.045(3) 0.053(3) 0.035(3)
C6 0.128(6) 0.126(6) 0.082(4) 0.059(4) 0.065(4) 0.064(5)
C7 0.132(6) 0.121(6) 0.155(7) 0.109(6) 0.117(6) 0.080(5)
C8 0.094(5) 0.103(5) 0.141(6) 0.077(5) 0.075(5) 0.042(4)
C9 0.090(4) 0.085(4) 0.092(4) 0.050(3) 0.052(4) 0.044(4)
N11 0.067(3) 0.072(3) 0.064(3) 0.034(2) 0.031(2) 0.024(2)
C12 0.084(4) 0.083(4) 0.094(4) 0.033(3) 0.038(4) 0.029(3)
C13 0.074(4) 0.079(4) 0.102(4) 0.024(3) 0.034(3) 0.027(3)
C14 0.099(5) 0.084(4) 0.125(6) 0.020(4) 0.036(4) 0.030(4)
C15 0.113(6) 0.106(6) 0.144(7) -0.003(5) 0.023(5) 0.034(5)
C16 0.103(5) 0.117(5) 0.071(4) 0.028(4) 0.022(4) 0.044(4)
C17 0.084(5) 0.139(6) 0.082(4) 0.019(4) 0.001(4) 0.005(4)

loop_
_atom_type_symbol
_atom_type_description
_atom_type_scat_dispersion_real
_atom_type_scat_dispersion_imag
_atom_type_scat_source
C C 0.0033 0.0016 'International Tables Vol C Tables 4.2.6.8 and 6.1.1.4'
H H 0.0000 0.0000 'International Tables Vol C Tables 4.2.6.8 and 6.1.1.4'
N N 0.0061 0.0033 'International Tables Vol C Tables 4.2.6.8 and 6.1.1.4'
O O 0.0106 0.0060 'International Tables Vol C Tables 4.2.6.8 and 6.1.1.4'

loop_
_geom_angle_atom_site_label_1
_geom_angle_atom_site_label_2
_geom_angle_atom_site_label_3
_geom_angle
_geom_angle_site_symmetry_1
_geom_angle_site_symmetry_3
O1 C3 O2 125.2(5) . .
O1 C3 C4 118.4(6) . .
O2 C3 C4 116.4(6) . .
C5 C4 C9 119.2(5) . .
C5 C4 C3 122.1(6) . .
C9 C4 C3 118.7(5) . .
C4 C5 C6 120.4(6) . .
C4 C5 H5 119.8 . .
C6 C5 H5 119.8 . .
C7 C6 C5 119.4(6) . .
C7 C6 H6 120.3 . .
C5 C6 H6 120.3 . .
C8 C7 C6 120.7(5) . .
C8 C7 N10' 147.1(10) . 2_566
C6 C7 N10' 92.2(9) . 2_566
C8 C7 N10 105.8(8) . .
C6 C7 N10 133.5(8) . .
N10' C7 N10 41.3(6) 2_566 .
C7 C8 C9 118.8(7) . .
C7 C8 H8 120.6 . .
C9 C8 H8 120.6 . .
C8 C9 C4 121.4(6) . .
C8 C9 H9 119.3 . .
C4 C9 H9 119.3 . .
N10' N10 N10' 103(2) . 2_566
N10' N10 N10 66.2(17) . 2_566
N10' N10 N10 36.9(10) 2_566 2_566
N10' N10 C7 168(2) . .
N10' N10 C7 66.6(16) 2_566 .
N10 N10 C7 103.3(14) 2_566 .
N10 N10' N10 77(2) . 2_566
N10 N10' N10' 47.8(16) . 2_566
N10 N10' N10' 29.1(8) 2_566 2_566
N10 N10' C7 148(3) . 2_566
N10 N10' C7 72.1(15) 2_566 2_566
N10' N10' C7 101.0(19) 2_566 2_566
C16 N11 C12 115.2(4) . .
C16 N11 H11A 108.5 . .
C12 N11 H11A 108.5 . .
C16 N11 H11B 108.5 . .
C12 N11 H11B 108.5 . .
H11A N11 H11B 107.5 . .
C13 C12 N11 113.5(5) . .
C13 C12 H12A 108.9 . .
N11 C12 H12A 108.9 . .
C13 C12 H12B 108.9 . .
N11 C12 H12B 108.9 . .
H12A C12 H12B 107.7 . .
C12 C13 C14 112.3(5) . .
C12 C13 H13A 109.1 . .
C14 C13 H13A 109.1 . .
C12 C13 H13B 109.1 . .
C14 C13 H13B 109.1 . .
H13A C13 H13B 107.9 . .
C15 C14 C13 113.7(6) . .
C15 C14 H14A 108.8 . .
C13 C14 H14A 108.8 . .
C15 C14 H14B 108.8 . .
C13 C14 H14B 108.8 . .
H14A C14 H14B 107.7 . .
C14 C15 H15A 109.5 . .
C14 C15 H15B 109.5 . .
H15A C15 H15B 109.5 . .
C14 C15 H15C 109.5 . .
H15A C15 H15C 109.5 . .
H15B C15 H15C 109.5 . .
C17 C16 N11 115.5(5) . .
C17 C16 H16A 108.4 . .
N11 C16 H16A 108.4 . .
C17 C16 H16B 108.4 . .
N11 C16 H16B 108.4 . .
H16A C16 H16B 107.5 . .
C16 C17 C18 107.5(7) . .
C19 C18 C17 109.9(11) . .

loop_
_geom_bond_atom_site_label_1
_geom_bond_atom_site_label_2
_geom_bond_distance
_geom_bond_site_symmetry_2
O1 C3 1.235(7) .
O2 C3 1.265(7) .
C3 C4 1.516(7) .
C4 C5 1.365(8) .
C4 C9 1.391(8) .
C5 C6 1.394(9) .
C5 H5 0.9300 .
C6 C7 1.391(11) .
C6 H6 0.9300 .
C7 C8 1.375(10) .
C7 N10' 1.50(2) 2_566
C7 N10 1.556(13) .
C8 C9 1.379(8) .
C8 H8 0.9300 .
C9 H9 0.9300 .
N10 N10' 0.709(17) .
N10 N10' 1.080(14) 2_566
N10 N10 1.150(15) 2_566
N10' N10 1.080(14) 2_566
N10' N10' 1.42(4) 2_566
N10' C7 1.50(2) 2_566
N11 C16 1.491(7) .
N11 C12 1.492(7) .
N11 H11A 0.9000 .
N11 H11B 0.9000 .
C12 C13 1.481(8) .
C12 H12A 0.9700 .
C12 H12B 0.9700 .
C13 C14 1.525(8) .
C13 H13A 0.9700 .
C13 H13B 0.9700 .
C14 C15 1.513(9) .
C14 H14A 0.9700 .
C14 H14B 0.9700 .
C15 H15A 0.9600 .
C15 H15B 0.9600 .
C15 H15C 0.9600 .
C16 C17 1.463(10) .
C16 H16A 0.9700 .
C16 H16B 0.9700 .
C17 C18 1.549(8) .
C18 C19 1.451(10) .

loop_
_geom_hbond_atom_site_label_D
_geom_hbond_atom_site_label_H
_geom_hbond_atom_site_label_A
_geom_hbond_distance_DH
_geom_hbond_distance_HA
_geom_hbond_distance_DA
_geom_hbond_angle_DHA
_geom_hbond_site_symmetry_A
N11 H11A O2 0.90 1.84 2.706(6) 160.0 2_666
N11 H11B O1 0.90 1.81 2.701(6) 170.0 1_546
